data_2012613
loop_
_publ_author_name
'Britton, Doyle'
'Mallory, Frank B.'
'Mallory, Clelia W.'

_publ_section_title
;
 The crystal packing of 4,7-dichloro- and
 4,7-dibromobenzo[<i>c</i>]furazan 1-oxide
;
_journal_issue 4
_journal_name_full 'Acta Crystallographica Section C'
_journal_page_first o235
_journal_page_last o238
_journal_paper_doi 10.1107/S0108270102003591
_journal_volume 58
_journal_year 2002
_chemical_formula_moiety 'C6 H2 Br2 N2 O2'
_chemical_formula_sum 'C6 H2 Br2 N2 O2'
_chemical_formula_weight 293.92
_chemical_name_systematic
;
4,7-dibromobenzo[c]furazan 1-oxide
;
_space_group_IT_number 15
_symmetry_cell_setting monoclinic
_symmetry_space_group_name_Hall '-C 2yc'
_symmetry_space_group_name_H-M 'C 1 2/c 1'
_atom_sites_solution_hydrogens geom
_atom_sites_solution_primary direct
_atom_sites_solution_secondary difmap
_audit_creation_method 'SHELXTL plus manual additions'
_cell_angle_alpha 90
_cell_angle_beta 105.31(2)
_cell_angle_gamma 90
_cell_formula_units_Z 24
_cell_length_a 22.810(6)
_cell_length_b 7.835(2)
_cell_length_c 27.859(7)
_cell_measurement_reflns_used 2707
_cell_measurement_temperature 175(2)
_cell_measurement_theta_max 27.2
_cell_measurement_theta_min 2.7
_cell_volume 4802(2)
_computing_cell_refinement 'SAINT (Siemens, 1995)'
_computing_data_collection 'SMART (Siemens, 1995)'
_computing_data_reduction SAINT
_computing_molecular_graphics SHELXTL
_computing_publication_material SHELXTL
_computing_structure_refinement SHELXTL
_computing_structure_solution 'SHELXTL (Sheldrick, 1995)'
_diffrn_ambient_temperature 175(2)
_diffrn_measured_fraction_theta_full 0.996
_diffrn_measured_fraction_theta_max 0.996
_diffrn_measurement_device_type 'Siemens SMART CCD area-detector'
_diffrn_measurement_method '\w scans'
_diffrn_radiation_monochromator graphite
_diffrn_radiation_source 'fine-focus sealed tube'
_diffrn_radiation_type MoK\a
_diffrn_radiation_wavelength 0.71073
_diffrn_reflns_av_R_equivalents 0.052
_diffrn_reflns_av_sigmaI/netI 0.044
_diffrn_reflns_limit_h_max 29
_diffrn_reflns_limit_h_min -29
_diffrn_reflns_limit_k_max 10
_diffrn_reflns_limit_k_min -10
_diffrn_reflns_limit_l_max 36
_diffrn_reflns_limit_l_min -36
_diffrn_reflns_number 27206
_diffrn_reflns_theta_full 27.50
_diffrn_reflns_theta_max 27.50
_diffrn_reflns_theta_min 1.52
_diffrn_standards_decay_% <1
_diffrn_standards_interval_time 600
_diffrn_standards_number 153
_exptl_absorpt_coefficient_mu 10.083
_exptl_absorpt_correction_T_max 0.22
_exptl_absorpt_correction_T_min 0.10
_exptl_absorpt_correction_type multi-scan
_exptl_absorpt_process_details '[SADABS; Sheldrick (1996) and Blessing (1995)]'
_exptl_crystal_colour yellow
_exptl_crystal_density_diffrn 2.439
_exptl_crystal_density_meas ?
_exptl_crystal_density_method 'not measured'
_exptl_crystal_description prism
_exptl_crystal_F_000 3312
_exptl_crystal_size_max 0.25
_exptl_crystal_size_mid 0.20
_exptl_crystal_size_min 0.15
_refine_diff_density_max 0.92
_refine_diff_density_min -0.66
_refine_ls_extinction_method none
_refine_ls_goodness_of_fit_ref 1.05
_refine_ls_hydrogen_treatment constr
_refine_ls_matrix_type full
_refine_ls_number_parameters 325
_refine_ls_number_reflns 5513
_refine_ls_number_restraints 0
_refine_ls_restrained_S_all 1.05
_refine_ls_R_factor_all 0.060
_refine_ls_R_factor_gt 0.033
_refine_ls_shift/su_max 0.002
_refine_ls_shift/su_mean 0.000
_refine_ls_structure_factor_coef Fsqd
_refine_ls_weighting_details 'calc w = 1/[\s^2^(Fo^2^)+(0.018P)^2^+6.94P] where P=(Fo^2^+2Fc^2^)/3'
_refine_ls_weighting_scheme calc
_refine_ls_wR_factor_gt 0.053
_refine_ls_wR_factor_ref 0.058
_reflns_number_gt 4095
_reflns_number_total 5513
_reflns_threshold_expression I>2\s(I)
_cod_data_source_file bk1639.cif
_cod_data_source_block DBR-II
_cod_depositor_comments
;
The following automatic conversions were performed:

'_exptl_crystal_density_meas' value 'not measured' was changed to '?'
- the value is perceived as not measured.

Automatic conversion script
Id: cif_fix_values 3008 2015-01-20 13:52:24Z robertas 
;
_cod_original_sg_symbol_H-M 'C 2/c'
_cod_database_code 2012613
_cod_database_fobs_code 2012613

loop_
_symmetry_equiv_pos_as_xyz
'x, y, z'
'-x, y, -z+1/2'
'x+1/2, y+1/2, z'
'-x+1/2, y+1/2, -z+1/2'
'-x, -y, -z'
'x, -y, z-1/2'
'-x+1/2, -y+1/2, -z'
'x+1/2, -y+1/2, z-1/2'

loop_
_atom_site_label
_atom_site_fract_x
_atom_site_fract_y
_atom_site_fract_z
_atom_site_U_iso_or_equiv
_atom_site_adp_type
_atom_site_calc_flag
_atom_site_refinement_flags
_atom_site_occupancy
_atom_site_disorder_assembly
_atom_site_disorder_group
_atom_site_type_symbol
N1A 0.61289(13) 0.5134(4) 0.60207(11) 0.0217(7) Uani d . 1 . . N
O1A 0.58574(12) 0.6179(3) 0.57129(9) 0.0293(6) Uani d . 1 . . O
O2A 0.65653(11) 0.5787(3) 0.64577(9) 0.0264(6) Uani d . 1 . . O
N2A 0.68127(14) 0.4436(4) 0.67665(11) 0.0250(7) Uani d . 1 . . N
C1A 0.61297(15) 0.3434(4) 0.60731(12) 0.0167(7) Uani d . 1 . . C
C2A 0.65539(16) 0.3058(4) 0.65353(12) 0.0194(8) Uani d . 1 . . C
C3A 0.66535(16) 0.1311(5) 0.66841(12) 0.0200(8) Uani d . 1 . . C
C4A 0.63449(16) 0.0103(5) 0.63756(13) 0.0248(8) Uani d . 1 . . C
H4AA 0.6413 -0.1061 0.6468 0.030 Uiso calc R 1 . . H
C5A 0.59174(17) 0.0510(5) 0.59114(13) 0.0255(9) Uani d . 1 . . C
H5AA 0.5709 -0.0392 0.5709 0.031 Uiso calc R 1 . . H
C6A 0.58025(15) 0.2136(5) 0.57533(12) 0.0194(8) Uani d . 1 . . C
Br3A 0.722237(17) 0.07841(5) 0.729094(13) 0.02587(9) Uani d . 1 . . Br
Br6A 0.523647(16) 0.27066(5) 0.515143(13) 0.02463(9) Uani d . 1 . . Br
N1B 0.38075(13) 0.6318(4) 0.22059(10) 0.0208(7) Uani d . 1 . . N
O1B 0.40637(11) 0.7367(3) 0.25162(9) 0.0269(6) Uani d . 1 . . O
O2B 0.33936(11) 0.6971(3) 0.17470(9) 0.0269(6) Uani d . 1 . . O
N2B 0.31437(13) 0.5620(4) 0.14458(11) 0.0226(7) Uani d . 1 . . N
C1B 0.37905(15) 0.4614(4) 0.21596(12) 0.0175(8) Uani d . 1 . . C
C2B 0.33837(15) 0.4240(4) 0.16908(12) 0.0174(8) Uani d . 1 . . C
C3B 0.32676(16) 0.2503(5) 0.15495(13) 0.0222(8) Uani d . 1 . . C
C4B 0.35586(17) 0.1289(5) 0.18693(14) 0.0270(9) Uani d . 1 . . C
H4BA 0.3485 0.0122 0.1781 0.032 Uiso calc R 1 . . H
C5B 0.39738(17) 0.1706(5) 0.23364(13) 0.0248(8) Uani d . 1 . . C
H5BA 0.4169 0.0805 0.2547 0.030 Uiso calc R 1 . . H
C6B 0.40984(15) 0.3328(5) 0.24886(12) 0.0189(8) Uani d . 1 . . C
Br3B 0.271913(17) 0.19770(5) 0.093357(13) 0.02823(10) Uani d . 1 . . Br
Br6B 0.466884(17) 0.38959(5) 0.308932(13) 0.02531(10) Uani d . 1 . . Br
N1C 0.14026(13) -0.0136(4) -0.02499(10) 0.0224(7) Uani d . 1 . . N
O1C 0.17100(12) 0.0710(3) 0.00960(9) 0.0352(7) Uani d . 1 . . O
O2C 0.10200(11) 0.0790(3) -0.06732(9) 0.0270(6) Uani d . 1 . . O
N2C 0.07011(13) -0.0351(4) -0.10183(10) 0.0237(7) Uani d . 1 . . N
C1C 0.13030(15) -0.1792(5) -0.03545(12) 0.0194(8) Uani d . 1 . . C
C2C 0.08732(15) -0.1879(5) -0.08250(12) 0.0175(7) Uani d . 1 . . C
C3C 0.06764(15) -0.3507(5) -0.10343(12) 0.0194(8) Uani d . 1 . . C
C4C 0.08984(17) -0.4906(5) -0.07641(13) 0.0254(9) Uani d . 1 . . C
H4CA 0.0762 -0.5999 -0.0894 0.031 Uiso calc R 1 . . H
C5C 0.13326(16) -0.4799(5) -0.02887(13) 0.0243(8) Uani d . 1 . . C
H5CA 0.1476 -0.5821 -0.0113 0.029 Uiso calc R 1 . . H
C6C 0.15429(15) -0.3285(5) -0.00829(12) 0.0212(8) Uani d . 1 . . C
Br3C 0.012217(17) -0.35598(5) -0.166822(13) 0.02888(10) Uani d . 1 . . Br
Br6C 0.214089(17) -0.31864(5) 0.052689(13) 0.02804(10) Uani d . 1 . . Br

loop_
_atom_site_aniso_label
_atom_site_aniso_U_11
_atom_site_aniso_U_22
_atom_site_aniso_U_33
_atom_site_aniso_U_12
_atom_site_aniso_U_13
_atom_site_aniso_U_23
N1A 0.0222(17) 0.0171(17) 0.0236(16) -0.0010(13) 0.0024(13) 0.0011(14)
O1A 0.0328(16) 0.0194(14) 0.0308(14) 0.0020(12) -0.0004(12) 0.0071(12)
O2A 0.0330(16) 0.0172(14) 0.0232(13) -0.0029(11) -0.0028(12) -0.0002(11)
N2A 0.0271(18) 0.0204(18) 0.0241(16) 0.0002(14) 0.0006(14) 0.0026(13)
C1A 0.0192(18) 0.0155(19) 0.0162(17) -0.0007(15) 0.0058(14) -0.0018(14)
C2A 0.0210(19) 0.016(2) 0.0212(18) -0.0005(15) 0.0055(15) -0.0019(15)
C3A 0.0213(19) 0.024(2) 0.0150(17) 0.0043(15) 0.0044(15) 0.0022(15)
C4A 0.029(2) 0.016(2) 0.029(2) 0.0060(17) 0.0072(17) 0.0043(17)
C5A 0.029(2) 0.020(2) 0.026(2) -0.0038(16) 0.0043(17) -0.0044(16)
C6A 0.0196(19) 0.023(2) 0.0162(17) 0.0006(15) 0.0046(15) -0.0016(15)
Br3A 0.0238(2) 0.0306(2) 0.02159(19) 0.00557(17) 0.00312(15) 0.00711(16)
Br6A 0.0237(2) 0.0274(2) 0.01940(18) -0.00054(16) -0.00028(15) 0.00022(15)
N1B 0.0196(16) 0.0240(19) 0.0167(15) 0.0010(13) 0.0008(12) 0.0025(13)
O1B 0.0318(16) 0.0201(15) 0.0241(14) -0.0032(12) -0.0011(12) -0.0061(11)
O2B 0.0335(15) 0.0162(14) 0.0247(13) 0.0021(11) -0.0035(11) 0.0037(11)
N2B 0.0245(17) 0.0176(17) 0.0218(16) -0.0006(13) -0.0008(13) -0.0016(13)
C1B 0.0198(19) 0.0103(18) 0.0222(18) -0.0032(14) 0.0051(15) -0.0046(14)
C2B 0.0152(19) 0.020(2) 0.0186(17) 0.0006(15) 0.0067(14) -0.0004(14)
C3B 0.0195(19) 0.023(2) 0.024(2) -0.0018(16) 0.0056(16) -0.0031(16)
C4B 0.032(2) 0.019(2) 0.032(2) -0.0043(17) 0.0106(18) -0.0044(17)
C5B 0.030(2) 0.017(2) 0.0257(19) 0.0021(17) 0.0032(17) 0.0073(16)
C6B 0.0191(19) 0.017(2) 0.0195(17) -0.0005(15) 0.0029(15) -0.0024(15)
Br3B 0.0256(2) 0.0327(2) 0.02414(19) -0.00511(17) 0.00251(16) -0.00977(17)
Br6B 0.0240(2) 0.0295(2) 0.01888(17) 0.00371(16) -0.00068(15) -0.00004(16)
N1C 0.0242(17) 0.0250(18) 0.0163(15) -0.0030(14) 0.0022(13) -0.0007(14)
O1C 0.0389(18) 0.0309(17) 0.0277(15) -0.0086(13) -0.0055(13) -0.0068(12)
O2C 0.0340(16) 0.0172(14) 0.0246(14) 0.0002(12) -0.0012(12) 0.0022(11)
N2C 0.0278(18) 0.0220(17) 0.0189(15) -0.0012(14) 0.0021(13) -0.0023(13)
C1C 0.0185(19) 0.021(2) 0.0174(17) 0.0001(16) 0.0022(15) 0.0012(15)
C2C 0.0163(18) 0.018(2) 0.0191(17) 0.0029(15) 0.0067(14) 0.0030(15)
C3C 0.0150(18) 0.025(2) 0.0187(17) -0.0020(15) 0.0045(14) -0.0023(15)
C4C 0.030(2) 0.020(2) 0.025(2) 0.0001(17) 0.0053(16) 0.0006(16)
C5C 0.027(2) 0.024(2) 0.0218(19) 0.0046(17) 0.0061(16) 0.0067(16)
C6C 0.0182(19) 0.026(2) 0.0171(17) 0.0023(16) 0.0007(15) 0.0018(16)
Br3C 0.0280(2) 0.0325(2) 0.02113(18) -0.00316(17) -0.00239(15) -0.00203(16)
Br6C 0.0216(2) 0.0404(2) 0.01879(18) 0.00137(18) -0.00046(15) 0.00482(17)

loop_
_atom_type_symbol
_atom_type_description
_atom_type_scat_dispersion_real
_atom_type_scat_dispersion_imag
_atom_type_scat_source
C C 0.0033 0.0016 'International Tables Vol C Tables 4.2.6.8 and 6.1.1.4'
H H 0.0000 0.0000 'International Tables Vol C Tables 4.2.6.8 and 6.1.1.4'
N N 0.0061 0.0033 'International Tables Vol C Tables 4.2.6.8 and 6.1.1.4'
O O 0.0106 0.0060 'International Tables Vol C Tables 4.2.6.8 and 6.1.1.4'
Br Br -0.2901 2.4595 'International Tables Vol C Tables 4.2.6.8 and 6.1.1.4'

loop_
_geom_angle_atom_site_label_1
_geom_angle_atom_site_label_2
_geom_angle_atom_site_label_3
_geom_angle
O1A N1A C1A 136.5(3)
O1A N1A O2A 117.3(3)
C1A N1A O2A 106.2(3)
N2A O2A N1A 109.2(2)
C2A N2A O2A 105.4(3)
N1A C1A C2A 106.6(3)
N1A C1A C6A 131.0(3)
C2A C1A C6A 122.4(3)
N2A C2A C1A 112.6(3)
N2A C2A C3A 128.8(3)
C1A C2A C3A 118.6(3)
C4A C3A C2A 118.1(3)
C4A C3A Br3A 122.6(3)
C2A C3A Br3A 119.2(3)
C3A C4A C5A 122.4(3)
C3A C4A H4AA 118.8
C5A C4A H4AA 118.8
C6A C5A C4A 122.0(3)
C6A C5A H5AA 119.0
C4A C5A H5AA 119.0
C5A C6A C1A 116.4(3)
C5A C6A Br6A 122.9(3)
C1A C6A Br6A 120.7(3)
O1B N1B C1B 137.1(3)
O1B N1B O2B 117.3(3)
C1B N1B O2B 105.5(3)
N2B O2B N1B 109.3(2)
C2B N2B O2B 105.4(3)
N1B C1B C6B 130.4(3)
N1B C1B C2B 106.8(3)
C6B C1B C2B 122.8(3)
N2B C2B C1B 112.9(3)
N2B C2B C3B 128.3(3)
C1B C2B C3B 118.7(3)
C4B C3B C2B 117.9(3)
C4B C3B Br3B 122.6(3)
C2B C3B Br3B 119.5(3)
C3B C4B C5B 122.0(3)
C3B C4B H4BA 119.0
C5B C4B H4BA 119.0
C6B C5B C4B 122.4(3)
C6B C5B H5BA 118.8
C4B C5B H5BA 118.8
C5B C6B C1B 116.1(3)
C5B C6B Br6B 122.8(3)
C1B C6B Br6B 121.0(3)
O1C N1C C1C 136.5(3)
O1C N1C O2C 117.5(3)
C1C N1C O2C 106.0(3)
N2C O2C N1C 109.6(2)
C2C N2C O2C 104.9(3)
N1C C1C C2C 106.5(3)
N1C C1C C6C 131.6(3)
C2C C1C C6C 121.9(3)
N2C C2C C1C 113.0(3)
N2C C2C C3C 127.8(3)
C1C C2C C3C 119.2(3)
C4C C3C C2C 117.9(3)
C4C C3C Br3C 124.4(3)
C2C C3C Br3C 117.7(3)
C3C C4C C5C 122.3(4)
C3C C4C H4CA 118.9
C5C C4C H4CA 118.9
C6C C5C C4C 121.8(3)
C6C C5C H5CA 119.1
C4C C5C H5CA 119.1
C5C C6C C1C 116.9(3)
C5C C6C Br6C 120.8(3)
C1C C6C Br6C 122.2(3)

loop_
_geom_bond_atom_site_label_1
_geom_bond_atom_site_label_2
_geom_bond_site_symmetry_2
_geom_bond_distance
_geom_bond_publ_flag
N1A O1A . 1.229(3) ?
N1A C1A . 1.340(5) ?
N1A O2A . 1.447(4) ?
O2A N2A . 1.387(4) ?
N2A C2A . 1.314(4) ?
C1A C2A . 1.422(5) ?
C1A C6A . 1.426(5) ?
C2A C3A . 1.431(5) ?
C3A C4A . 1.345(5) ?
C3A Br3A . 1.885(3) ?
C4A C5A . 1.435(5) ?
C4A H4AA . 0.9500 ?
C5A C6A . 1.351(5) ?
C5A H5AA . 0.9500 ?
C6A Br6A . 1.880(3) ?
N1B O1B . 1.224(3) ?
N1B C1B . 1.341(4) ?
N1B O2B . 1.466(3) ?
O2B N2B . 1.378(4) ?
N2B C2B . 1.317(4) ?
C1B C6B . 1.417(5) ?
C1B C2B . 1.418(4) ?
C2B C3B . 1.423(5) ?
C3B C4B . 1.352(5) ?
C3B Br3B . 1.883(3) ?
C4B C5B . 1.430(5) ?
C4B H4BA . 0.9500 ?
C5B C6B . 1.346(5) ?
C5B H5BA . 0.9500 ?
C6B Br6B . 1.882(3) ?
N1C O1C . 1.226(4) ?
N1C C1C . 1.336(5) ?
N1C O2C . 1.461(4) ?
O2C N2C . 1.372(4) ?
N2C C2C . 1.329(4) ?
C1C C2C . 1.416(4) ?
C1C C6C . 1.422(5) ?
C2C C3C . 1.425(5) ?
C3C C4C . 1.350(5) ?
C3C Br3C . 1.881(3) ?
C4C C5C . 1.431(5) ?
C4C H4CA . 0.9500 ?
C5C C6C . 1.349(5) ?
C5C H5CA . 0.9500 ?
C6C Br6C . 1.878(3) ?

loop_
_cod_related_entry_id
_cod_related_entry_database
_cod_related_entry_code
1 ChemSpider 10430121
